data_7230384
loop_
_publ_author_name
'Cytlak, Tomasz'
'Skibi\'nska, Monika'
'Kaczmarek, Patrycja'
'Ka\'zmierczak, Marcin'
'Rapp, Magdalena'
'Kubicki, Maciej'
'Koroniak, Henryk'

_publ_section_title
;
 Functionalization of \a-hydroxyphosphonates as a convenient route to
 N-tosyl-\a-aminophosphonates
;
_journal_issue 22
_journal_name_full 'RSC Advances'
_journal_page_first 11957
_journal_paper_doi 10.1039/C8RA01656A
_journal_volume 8
_journal_year 2018
_chemical_absolute_configuration rm
_chemical_formula_moiety 'C27 H34 N O4 P'
_chemical_formula_sum 'C27 H34 N O4 P'
_chemical_formula_weight 467.52
_space_group_crystal_system tetragonal
_space_group_IT_number 92
_space_group_name_Hall 'P 4abw 2nw'
_space_group_name_H-M_alt 'P 41 21 2'
_symmetry_space_group_name_Hall 'P 4abw 2nw'
_symmetry_space_group_name_H-M 'P 41 21 2'
_atom_sites_solution_hydrogens geom
_audit_creation_method SHELXL-2014/7
_audit_update_record
;
2018-02-01 deposited with the CCDC.
2018-03-14 downloaded from the CCDC.
;
_cell_angle_alpha 90
_cell_angle_beta 90
_cell_angle_gamma 90
_cell_formula_units_Z 8
_cell_length_a 18.3893(4)
_cell_length_b 18.3893(4)
_cell_length_c 15.9702(8)
_cell_measurement_reflns_used 4321
_cell_measurement_temperature 295(2)
_cell_measurement_theta_max 25.5980
_cell_measurement_theta_min 3.4930
_cell_volume 5400.6(3)
_computing_cell_refinement 'CrysAlisPro 1.171.38.46 (Rigaku OD, 2015)'
_computing_data_collection 'CrysAlisPro 1.171.38.46 (Rigaku OD, 2015)'
_computing_data_reduction 'CrysAlisPro 1.171.38.46 (Rigaku OD, 2015)'
_computing_molecular_graphics 'Mercury (MacRae et al., 2009)'
_computing_publication_material 'SHELXL-2013 (Sheldrick, 2015)'
_computing_structure_refinement 'SHELXL-2013 (Sheldrick, 2015)'
_computing_structure_solution 'SHELXT-2013 (Sheldrick, 2015)'
_diffrn_ambient_temperature 295(2)
_diffrn_detector 'CCD plate'
_diffrn_detector_area_resol_mean 16.2413
_diffrn_detector_type Eos
_diffrn_measured_fraction_theta_full 0.996
_diffrn_measured_fraction_theta_max 0.947
_diffrn_measurement_device 'four-circle diffractometer'
_diffrn_measurement_device_type 'Xcalibur, Eos'
_diffrn_radiation_monochromator graphite
_diffrn_radiation_probe x-ray
_diffrn_radiation_type 'Mo K\a'
_diffrn_radiation_wavelength 0.71073
_diffrn_reflns_av_R_equivalents 0.0272
_diffrn_reflns_av_unetI/netI 0.0307
_diffrn_reflns_Laue_measured_fraction_full 0.996
_diffrn_reflns_Laue_measured_fraction_max 0.947
_diffrn_reflns_limit_h_max 17
_diffrn_reflns_limit_h_min -22
_diffrn_reflns_limit_k_max 20
_diffrn_reflns_limit_k_min -22
_diffrn_reflns_limit_l_max 19
_diffrn_reflns_limit_l_min -19
_diffrn_reflns_number 14476
_diffrn_reflns_point_group_measured_fraction_full 0.997
_diffrn_reflns_point_group_measured_fraction_max 0.929
_diffrn_reflns_theta_full 25.000
_diffrn_reflns_theta_max 26.495
_diffrn_reflns_theta_min 3.379
_diffrn_source 'fine-focus sealed X-ray tube'
_diffrn_source_type 'Enhance (Mo) X-ray Source'
_exptl_absorpt_coefficient_mu 0.132
_exptl_absorpt_correction_T_max 1.00000
_exptl_absorpt_correction_T_min 0.79673
_exptl_absorpt_correction_type multi-scan
_exptl_absorpt_process_details
;
CrysAlisPro 1.171.38.46 (Rigaku Oxford Diffraction, 2015)
Empirical absorption correction using spherical harmonics,
 implemented in SCALE3 ABSPACK scaling algorithm.
;
_exptl_crystal_colour colourless
_exptl_crystal_density_diffrn 1.150
_exptl_crystal_description block
_exptl_crystal_F_000 2000
_exptl_crystal_size_max 0.4
_exptl_crystal_size_mid 0.2
_exptl_crystal_size_min 0.15
_refine_diff_density_max 0.137
_refine_diff_density_min -0.171
_refine_diff_density_rms 0.029
_refine_ls_abs_structure_details
;
 Flack x determined using 1428 quotients [(I+)-(I-)]/[(I+)+(I-)]
 (Parsons, Flack and Wagner, Acta Cryst. B69 (2013) 249-259).
;
_refine_ls_abs_structure_Flack -0.04(4)
_refine_ls_extinction_method none
_refine_ls_goodness_of_fit_ref 1.034
_refine_ls_hydrogen_treatment constr
_refine_ls_matrix_type full
_refine_ls_number_parameters 301
_refine_ls_number_reflns 5216
_refine_ls_number_restraints 0
_refine_ls_restrained_S_all 1.034
_refine_ls_R_factor_all 0.0613
_refine_ls_R_factor_gt 0.0440
_refine_ls_shift/su_max 0.000
_refine_ls_shift/su_mean 0.000
_refine_ls_structure_factor_coef Fsqd
_refine_ls_weighting_details 'w=1/[\s^2^(Fo^2^)+(0.0570P)^2^+0.5031P] where P=(Fo^2^+2Fc^2^)/3'
_refine_ls_weighting_scheme calc
_refine_ls_wR_factor_gt 0.1028
_refine_ls_wR_factor_ref 0.1136
_reflns_Friedel_coverage 0.717
_reflns_Friedel_fraction_full 1.000
_reflns_Friedel_fraction_max 0.906
_reflns_number_gt 4155
_reflns_number_total 5216
_reflns_threshold_expression 'I > 2\s(I)'
_cod_data_source_file c8ra01656a2.cif
_cod_data_source_block 13d
_cod_original_cell_volume 5400.6(4)
_cod_database_code 7230384
_shelx_shelxl_version_number 2014/7
_shelx_space_group_comment
;
The symmetry employed for this shelxl refinement is uniquely defined
by the following loop, which should always be used as a source of
symmetry information in preference to the above space-group names.
They are only intended as comments.
;

loop_
_space_group_symop_operation_xyz
'x, y, z'
'-x, -y, z+1/2'
'-y+1/2, x+1/2, z+1/4'
'y+1/2, -x+1/2, z+3/4'
'-x+1/2, y+1/2, -z+1/4'
'x+1/2, -y+1/2, -z+3/4'
'y, x, -z'
'-y, -x, -z+1/2'

loop_
_atom_site_label
_atom_site_type_symbol
_atom_site_fract_x
_atom_site_fract_y
_atom_site_fract_z
_atom_site_U_iso_or_equiv
_atom_site_adp_type
_atom_site_occupancy
_atom_site_site_symmetry_order
_atom_site_calc_flag
_atom_site_refinement_flags_posn
_atom_site_refinement_flags_adp
P1 P 0.47732(4) 0.84282(4) 0.43911(5) 0.0525(2) Uani 1 1 d . .
O2 O 0.45235(13) 0.88141(13) 0.36427(13) 0.0691(6) Uani 1 1 d . .
O3 O 0.45269(13) 0.76089(12) 0.44132(16) 0.0720(6) Uani 1 1 d . .
C4 C 0.3919(3) 0.7327(3) 0.3974(3) 0.1055(15) Uani 1 1 d . .
H4A H 0.3820 0.7629 0.3489 0.127 Uiso 1 1 calc R U
H4B H 0.3494 0.7339 0.4335 0.127 Uiso 1 1 calc R U
C5 C 0.4056(3) 0.6575(3) 0.3703(4) 0.145(2) Uani 1 1 d . .
H5A H 0.4458 0.6567 0.3319 0.218 Uiso 1 1 calc R U
H5B H 0.3630 0.6386 0.3430 0.218 Uiso 1 1 calc R U
H5C H 0.4169 0.6280 0.4181 0.218 Uiso 1 1 calc R U
O6 O 0.56190(12) 0.83688(15) 0.44994(14) 0.0743(7) Uani 1 1 d . .
C7 C 0.6092(2) 0.8174(3) 0.3833(3) 0.0965(14) Uani 1 1 d . .
H7A H 0.6114 0.8565 0.3427 0.116 Uiso 1 1 calc R U
H7B H 0.5909 0.7743 0.3554 0.116 Uiso 1 1 calc R U
C8 C 0.6824(2) 0.8031(3) 0.4172(3) 0.1066(16) Uani 1 1 d . .
H8A H 0.7139 0.7874 0.3728 0.160 Uiso 1 1 calc R U
H8B H 0.6795 0.7658 0.4591 0.160 Uiso 1 1 calc R U
H8C H 0.7014 0.8468 0.4417 0.160 Uiso 1 1 calc R U
C9 C 0.45053(16) 0.88064(16) 0.53960(18) 0.0504(7) Uani 1 1 d . .
H9 H 0.4714 0.8502 0.5839 0.060 Uiso 1 1 calc R U
O10 O 0.47987(12) 0.95188(11) 0.54770(15) 0.0630(6) Uani 1 1 d . .
H10 H 0.5215 0.9493 0.5660 0.095 Uiso 1 1 calc R U
C11 C 0.36734(15) 0.88209(15) 0.55107(17) 0.0456(6) Uani 1 1 d . .
H11 H 0.3488 0.8379 0.5243 0.055 Uiso 1 1 calc R U
N12 N 0.34206(13) 0.87955(12) 0.63881(14) 0.0461(5) Uani 1 1 d . .
C13 C 0.35533(17) 0.80877(15) 0.67898(18) 0.0508(7) Uani 1 1 d . .
H13A H 0.3388 0.8111 0.7366 0.061 Uiso 1 1 calc R U
H13B H 0.4073 0.7996 0.6798 0.061 Uiso 1 1 calc R U
C14 C 0.31808(17) 0.74621(16) 0.63619(18) 0.0525(7) Uani 1 1 d . .
C15 C 0.3556(2) 0.68274(18) 0.6197(3) 0.0770(10) Uani 1 1 d . .
H15 H 0.4041 0.6787 0.6356 0.092 Uiso 1 1 calc R U
C16 C 0.3219(3) 0.6252(2) 0.5798(3) 0.1047(15) Uani 1 1 d . .
H16 H 0.3479 0.5830 0.5684 0.126 Uiso 1 1 calc R U
C17 C 0.2500(3) 0.6301(3) 0.5567(3) 0.1016(15) Uani 1 1 d . .
H17 H 0.2270 0.5912 0.5305 0.122 Uiso 1 1 calc R U
C18 C 0.2129(2) 0.6927(3) 0.5728(3) 0.0905(13) Uani 1 1 d . .
H18 H 0.1643 0.6965 0.5571 0.109 Uiso 1 1 calc R U
C19 C 0.2466(2) 0.75050(19) 0.6120(2) 0.0679(9) Uani 1 1 d . .
H19 H 0.2205 0.7929 0.6222 0.081 Uiso 1 1 calc R U
C20 C 0.36927(18) 0.93846(17) 0.6922(2) 0.0548(7) Uani 1 1 d . .
H20A H 0.3703 0.9832 0.6601 0.066 Uiso 1 1 calc R U
H20B H 0.4188 0.9274 0.7089 0.066 Uiso 1 1 calc R U
C21 C 0.32357(18) 0.95002(16) 0.76996(19) 0.0570(8) Uani 1 1 d . .
C22 C 0.2492(2) 0.9369(2) 0.7704(2) 0.0721(9) Uani 1 1 d . .
H22 H 0.2269 0.9181 0.7229 0.087 Uiso 1 1 calc R U
C23 C 0.2081(3) 0.9516(3) 0.8411(3) 0.0941(14) Uani 1 1 d . .
H23 H 0.1584 0.9425 0.8413 0.113 Uiso 1 1 calc R U
C24 C 0.2420(4) 0.9802(3) 0.9120(3) 0.1082(17) Uani 1 1 d . .
H24 H 0.2145 0.9911 0.9593 0.130 Uiso 1 1 calc R U
C25 C 0.3150(3) 0.9922(2) 0.9122(3) 0.0973(14) Uani 1 1 d . .
H25 H 0.3376 1.0104 0.9599 0.117 Uiso 1 1 calc R U
C26 C 0.3553(2) 0.9774(2) 0.8418(2) 0.0741(10) Uani 1 1 d . .
H26 H 0.4051 0.9861 0.8425 0.089 Uiso 1 1 calc R U
C27 C 0.33360(16) 0.94606(17) 0.5032(2) 0.0555(7) Uani 1 1 d . .
H27A H 0.3403 0.9899 0.5362 0.067 Uiso 1 1 calc R U
H27B H 0.3602 0.9524 0.4513 0.067 Uiso 1 1 calc R U
C28 C 0.25477(17) 0.93886(17) 0.4830(2) 0.0569(8) Uani 1 1 d . .
C29 C 0.2340(3) 0.9079(3) 0.4085(3) 0.1205(19) Uani 1 1 d . .
H29 H 0.2688 0.8901 0.3714 0.145 Uiso 1 1 calc R U
C30 C 0.1595(5) 0.9034(4) 0.3890(6) 0.195(4) Uani 1 1 d . .
H30 H 0.1445 0.8819 0.3392 0.234 Uiso 1 1 calc R U
C31 C 0.1077(4) 0.9317(4) 0.4454(8) 0.177(4) Uani 1 1 d . .
H31 H 0.0583 0.9284 0.4333 0.212 Uiso 1 1 calc R U
C32 C 0.1296(3) 0.9626(4) 0.5149(5) 0.142(3) Uani 1 1 d . .
H32 H 0.0955 0.9818 0.5518 0.171 Uiso 1 1 calc R U
C33 C 0.2024(2) 0.9668(3) 0.5338(3) 0.0969(14) Uani 1 1 d . .
H33 H 0.2163 0.9897 0.5832 0.116 Uiso 1 1 calc R U

loop_
_atom_site_aniso_label
_atom_site_aniso_U_11
_atom_site_aniso_U_22
_atom_site_aniso_U_33
_atom_site_aniso_U_23
_atom_site_aniso_U_13
_atom_site_aniso_U_12
P1 0.0538(4) 0.0586(5) 0.0450(4) 0.0007(4) 0.0016(4) 0.0050(4)
O2 0.0881(17) 0.0731(15) 0.0460(12) 0.0056(11) 0.0011(11) 0.0113(12)
O3 0.0805(16) 0.0602(13) 0.0754(15) -0.0039(12) -0.0050(13) 0.0009(11)
C4 0.111(4) 0.101(4) 0.104(3) -0.012(3) -0.009(3) -0.026(3)
C5 0.152(5) 0.116(4) 0.167(6) -0.070(4) 0.044(4) -0.045(4)
O6 0.0527(12) 0.1085(19) 0.0616(14) -0.0132(14) 0.0052(11) 0.0103(13)
C7 0.071(2) 0.137(4) 0.082(3) -0.010(3) 0.016(2) 0.015(2)
C8 0.070(3) 0.135(4) 0.115(4) -0.008(3) 0.011(3) 0.024(3)
C9 0.0516(16) 0.0553(17) 0.0441(16) 0.0019(13) -0.0010(13) 0.0041(13)
O10 0.0533(11) 0.0620(12) 0.0739(15) -0.0060(11) -0.0002(12) -0.0052(10)
C11 0.0508(15) 0.0468(15) 0.0393(15) 0.0036(12) -0.0004(12) 0.0007(12)
N12 0.0530(13) 0.0464(12) 0.0388(12) 0.0015(10) 0.0008(11) 0.0009(11)
C13 0.0579(18) 0.0528(16) 0.0417(15) 0.0051(13) -0.0047(14) 0.0014(13)
C14 0.0626(19) 0.0501(17) 0.0449(16) 0.0076(14) 0.0031(14) -0.0059(14)
C15 0.090(3) 0.0500(19) 0.091(3) 0.0011(18) -0.005(2) 0.0038(17)
C16 0.143(5) 0.051(2) 0.120(4) -0.010(2) 0.003(3) -0.001(3)
C17 0.135(4) 0.075(3) 0.096(3) -0.009(3) -0.005(3) -0.041(3)
C18 0.078(3) 0.105(3) 0.088(3) -0.001(3) -0.008(2) -0.035(3)
C19 0.066(2) 0.068(2) 0.070(2) -0.0026(18) 0.0040(18) -0.0098(17)
C20 0.0632(18) 0.0503(16) 0.0510(17) -0.0055(15) 0.0051(15) -0.0004(14)
C21 0.075(2) 0.0449(16) 0.0511(17) 0.0005(14) 0.0044(16) 0.0084(15)
C22 0.078(2) 0.073(2) 0.065(2) 0.0003(18) 0.0145(19) 0.0101(19)
C23 0.095(3) 0.100(3) 0.087(3) 0.002(3) 0.035(3) 0.021(2)
C24 0.157(5) 0.099(3) 0.069(3) -0.009(3) 0.045(3) 0.026(4)
C25 0.147(5) 0.085(3) 0.060(2) -0.015(2) 0.014(3) 0.001(3)
C26 0.106(3) 0.063(2) 0.0533(19) -0.0086(17) 0.0021(19) 0.003(2)
C27 0.0541(17) 0.0579(17) 0.0544(17) 0.0105(15) 0.0013(15) 0.0048(15)
C28 0.0592(19) 0.0528(18) 0.0586(19) 0.0098(15) -0.0078(16) 0.0060(14)
C29 0.122(4) 0.119(4) 0.121(4) -0.046(3) -0.058(3) 0.035(3)
C30 0.181(7) 0.134(5) 0.271(10) -0.070(6) -0.154(8) 0.031(5)
C31 0.089(4) 0.118(5) 0.323(13) 0.040(7) -0.083(7) -0.017(4)
C32 0.059(3) 0.201(7) 0.167(6) 0.065(5) 0.011(3) 0.024(4)
C33 0.066(2) 0.140(4) 0.084(3) 0.014(3) 0.005(2) 0.026(3)

loop_
_atom_type_symbol
_atom_type_description
_atom_type_scat_dispersion_real
_atom_type_scat_dispersion_imag
_atom_type_scat_source
C C 0.0033 0.0016 'International Tables Vol C Tables 4.2.6.8 and 6.1.1.4'
H H 0.0000 0.0000 'International Tables Vol C Tables 4.2.6.8 and 6.1.1.4'
N N 0.0061 0.0033 'International Tables Vol C Tables 4.2.6.8 and 6.1.1.4'
O O 0.0106 0.0060 'International Tables Vol C Tables 4.2.6.8 and 6.1.1.4'
P P 0.1023 0.0942 'International Tables Vol C Tables 4.2.6.8 and 6.1.1.4'

loop_
_geom_angle_atom_site_label_1
_geom_angle_atom_site_label_2
_geom_angle_atom_site_label_3
_geom_angle
O2 P1 O6 115.78(14)
O2 P1 O3 113.09(15)
O6 P1 O3 102.49(14)
O2 P1 C9 116.77(13)
O6 P1 C9 101.43(13)
O3 P1 C9 105.58(14)
C4 O3 P1 124.5(3)
O3 C4 C5 110.7(5)
O3 C4 H4A 109.5
C5 C4 H4A 109.5
O3 C4 H4B 109.5
C5 C4 H4B 109.5
H4A C4 H4B 108.1
C4 C5 H5A 109.5
C4 C5 H5B 109.5
H5A C5 H5B 109.5
C4 C5 H5C 109.5
H5A C5 H5C 109.5
H5B C5 H5C 109.5
C7 O6 P1 122.8(2)
O6 C7 C8 109.2(4)
O6 C7 H7A 109.8
C8 C7 H7A 109.8
O6 C7 H7B 109.8
C8 C7 H7B 109.8
H7A C7 H7B 108.3
C7 C8 H8A 109.5
C7 C8 H8B 109.5
H8A C8 H8B 109.5
C7 C8 H8C 109.5
H8A C8 H8C 109.5
H8B C8 H8C 109.5
O10 C9 C11 110.5(2)
O10 C9 P1 109.3(2)
C11 C9 P1 112.4(2)
O10 C9 H9 108.2
C11 C9 H9 108.2
P1 C9 H9 108.2
C9 O10 H10 109.5
N12 C11 C27 111.7(2)
N12 C11 C9 115.1(2)
C27 C11 C9 110.8(2)
N12 C11 H11 106.2
C27 C11 H11 106.2
C9 C11 H11 106.2
C20 N12 C13 110.1(2)
C20 N12 C11 114.9(2)
C13 N12 C11 112.9(2)
N12 C13 C14 113.8(2)
N12 C13 H13A 108.8
C14 C13 H13A 108.8
N12 C13 H13B 108.8
C14 C13 H13B 108.8
H13A C13 H13B 107.7
C19 C14 C15 118.3(3)
C19 C14 C13 121.4(3)
C15 C14 C13 120.4(3)
C14 C15 C16 120.7(4)
C14 C15 H15 119.6
C16 C15 H15 119.6
C17 C16 C15 120.3(4)
C17 C16 H16 119.9
C15 C16 H16 119.9
C18 C17 C16 119.2(4)
C18 C17 H17 120.4
C16 C17 H17 120.4
C17 C18 C19 120.7(4)
C17 C18 H18 119.7
C19 C18 H18 119.7
C14 C19 C18 120.9(4)
C14 C19 H19 119.6
C18 C19 H19 119.6
N12 C20 C21 113.0(3)
N12 C20 H20A 109.0
C21 C20 H20A 109.0
N12 C20 H20B 109.0
C21 C20 H20B 109.0
H20A C20 H20B 107.8
C26 C21 C22 118.3(3)
C26 C21 C20 119.8(3)
C22 C21 C20 121.8(3)
C23 C22 C21 120.5(4)
C23 C22 H22 119.8
C21 C22 H22 119.8
C22 C23 C24 119.5(5)
C22 C23 H23 120.3
C24 C23 H23 120.3
C25 C24 C23 120.2(4)
C25 C24 H24 119.9
C23 C24 H24 119.9
C24 C25 C26 119.9(4)
C24 C25 H25 120.1
C26 C25 H25 120.1
C25 C26 C21 121.6(4)
C25 C26 H26 119.2
C21 C26 H26 119.2
C28 C27 C11 115.7(2)
C28 C27 H27A 108.4
C11 C27 H27A 108.4
C28 C27 H27B 108.4
C11 C27 H27B 108.4
H27A C27 H27B 107.4
C33 C28 C29 118.5(4)
C33 C28 C27 121.7(3)
C29 C28 C27 119.6(4)
C28 C29 C30 119.1(6)
C28 C29 H29 120.5
C30 C29 H29 120.5
C29 C30 C31 119.7(7)
C29 C30 H30 120.2
C31 C30 H30 120.2
C32 C31 C30 119.5(6)
C32 C31 H31 120.2
C30 C31 H31 120.2
C31 C32 C33 120.7(7)
C31 C32 H32 119.6
C33 C32 H32 119.6
C28 C33 C32 122.4(5)
C28 C33 H33 118.8
C32 C33 H33 118.8

loop_
_geom_bond_atom_site_label_1
_geom_bond_atom_site_label_2
_geom_bond_distance
P1 O2 1.464(2)
P1 O6 1.569(2)
P1 O3 1.574(3)
P1 C9 1.817(3)
O3 C4 1.418(5)
C4 C5 1.472(7)
C4 H4A 0.9700
C4 H4B 0.9700
C5 H5A 0.9600
C5 H5B 0.9600
C5 H5C 0.9600
O6 C7 1.420(4)
C7 C8 1.475(6)
C7 H7A 0.9700
C7 H7B 0.9700
C8 H8A 0.9600
C8 H8B 0.9600
C8 H8C 0.9600
C9 O10 1.423(4)
C9 C11 1.541(4)
C9 H9 0.9800
O10 H10 0.8200
C11 N12 1.477(3)
C11 C27 1.534(4)
C11 H11 0.9800
N12 C20 1.467(4)
N12 C13 1.471(3)
C13 C14 1.503(4)
C13 H13A 0.9700
C13 H13B 0.9700
C14 C19 1.372(5)
C14 C15 1.381(5)
C15 C16 1.383(6)
C15 H15 0.9300
C16 C17 1.374(7)
C16 H16 0.9300
C17 C18 1.362(6)
C17 H17 0.9300
C18 C19 1.382(5)
C18 H18 0.9300
C19 H19 0.9300
C20 C21 1.514(4)
C20 H20A 0.9700
C20 H20B 0.9700
C21 C26 1.382(5)
C21 C22 1.388(5)
C22 C23 1.385(5)
C22 H22 0.9300
C23 C24 1.395(7)
C23 H23 0.9300
C24 C25 1.361(7)
C24 H24 0.9300
C25 C26 1.374(5)
C25 H25 0.9300
C26 H26 0.9300
C27 C28 1.491(4)
C27 H27A 0.9700
C27 H27B 0.9700
C28 C33 1.361(5)
C28 C29 1.373(5)
C29 C30 1.409(9)
C29 H29 0.9300
C30 C31 1.410(12)
C30 H30 0.9300
C31 C32 1.311(11)
C31 H31 0.9300
C32 C33 1.374(7)
C32 H32 0.9300
C33 H33 0.9300

loop_
_geom_hbond_atom_site_label_D
_geom_hbond_atom_site_label_H
_geom_hbond_atom_site_label_A
_geom_hbond_distance_DH
_geom_hbond_distance_HA
_geom_hbond_distance_DA
_geom_hbond_angle_DHA
_geom_hbond_site_symmetry_A
O10 H10 O2 0.82 1.95 2.764(3) 174.5 3_655

loop_
_geom_torsion_atom_site_label_1
_geom_torsion_atom_site_label_2
_geom_torsion_atom_site_label_3
_geom_torsion_atom_site_label_4
_geom_torsion
O2 P1 O3 C4 -23.5(4)
O6 P1 O3 C4 -148.8(3)
C9 P1 O3 C4 105.4(3)
P1 O3 C4 C5 146.6(4)
O2 P1 O6 C7 -45.2(4)
O3 P1 O6 C7 78.3(3)
C9 P1 O6 C7 -172.7(3)
P1 O6 C7 C8 -169.3(3)
O2 P1 C9 O10 -61.5(2)
O6 P1 C9 O10 65.3(2)
O3 P1 C9 O10 171.84(19)
O2 P1 C9 C11 61.5(2)
O6 P1 C9 C11 -171.8(2)
O3 P1 C9 C11 -65.2(2)
O10 C9 C11 N12 -84.2(3)
P1 C9 C11 N12 153.5(2)
O10 C9 C11 C27 43.8(3)
P1 C9 C11 C27 -78.5(3)
C27 C11 N12 C20 -69.6(3)
C9 C11 N12 C20 58.0(3)
C27 C11 N12 C13 163.1(2)
C9 C11 N12 C13 -69.4(3)
C20 N12 C13 C14 170.1(3)
C11 N12 C13 C14 -60.1(3)
N12 C13 C14 C19 -46.1(4)
N12 C13 C14 C15 133.5(3)
C19 C14 C15 C16 0.1(5)
C13 C14 C15 C16 -179.5(3)
C14 C15 C16 C17 -0.8(7)
C15 C16 C17 C18 0.9(8)
C16 C17 C18 C19 -0.3(7)
C15 C14 C19 C18 0.5(5)
C13 C14 C19 C18 -180.0(3)
C17 C18 C19 C14 -0.4(6)
C13 N12 C20 C21 -71.4(3)
C11 N12 C20 C21 159.8(2)
N12 C20 C21 C26 151.5(3)
N12 C20 C21 C22 -31.5(4)
C26 C21 C22 C23 0.5(5)
C20 C21 C22 C23 -176.6(3)
C21 C22 C23 C24 0.4(6)
C22 C23 C24 C25 -1.3(7)
C23 C24 C25 C26 1.2(8)
C24 C25 C26 C21 -0.3(7)
C22 C21 C26 C25 -0.5(5)
C20 C21 C26 C25 176.6(3)
N12 C11 C27 C28 -71.7(3)
C9 C11 C27 C28 158.5(3)
C11 C27 C28 C33 93.8(4)
C11 C27 C28 C29 -90.9(4)
C33 C28 C29 C30 -2.6(8)
C27 C28 C29 C30 -178.1(5)
C28 C29 C30 C31 1.0(11)
C29 C30 C31 C32 0.8(13)
C30 C31 C32 C33 -0.9(12)
C29 C28 C33 C32 2.7(7)
C27 C28 C33 C32 178.0(4)
C31 C32 C33 C28 -0.9(10)
